data_9012469
loop_
_publ_author_name
'Schlemper, E. O.'
'Hamilton, W. C.'

_publ_section_title
;
 On the structure of trigonal ammonium fluorosilicate
;
_journal_name_full 'Journal of Chemical Physics'
_journal_page_first 408
_journal_page_last 409
_journal_paper_doi 10.1063/1.2716548
_journal_volume 45
_journal_year 1966
_chemical_compound_source Synthetic
_chemical_formula_sum 'F6 N2 Si'
_chemical_name_mineral Bararite
_space_group_IT_number 164
_symmetry_space_group_name_Hall '-P 3 2"'
_symmetry_space_group_name_H-M 'P -3 m 1'
_cell_angle_alpha 90
_cell_angle_beta 90
_cell_angle_gamma 120
_cell_formula_units_Z 1
_cell_length_a 5.784
_cell_length_b 5.784
_cell_length_c 4.796
_cell_volume 138.953
_database_code_amcsd 0012988
_exptl_crystal_density_diffrn 2.033
_cod_original_cell_volume 138.952
_cod_original_formula_sum 'N2 Si F6'
_cod_database_code 9012469

loop_
_space_group_symop_operation_xyz
x,y,z
-y,-x,z
y,-x+y,-z
-x,-x+y,-z
-x+y,-x,z
-x+y,y,z
-x,-y,-z
y,x,-z
-y,x-y,z
x,x-y,z
x-y,x,-z
x-y,-y,-z

loop_
_atom_site_label
_atom_site_fract_x
_atom_site_fract_y
_atom_site_fract_z
_atom_site_type_symbol
_atom_site_attached_hydrogens
NH4 0.33333 0.66667 0.33000 N 0
Si 0.00000 0.00000 0.00000 Si 0
F 0.13900 -0.13900 0.79900 F 0

loop_
_cod_changelog_entry_id
_cod_changelog_entry_author
_cod_changelog_entry_date
_cod_changelog_entry_text
1
;cod-tools version 3.8.0
Id: cif_guess_AMCSD_atom_types 9581 2023-05-17 12:35:41Z saulius
;
2023-05-23T09:21:07+03:00
;Derived atom types and hydrogen counts
from atom names that follow the AMCSD naming convention
(Wat == water, O-H == hydroxyl).
;

loop_
_cod_related_entry_id
_cod_related_entry_database
_cod_related_entry_code
1 AMCSD 0012988
